data_4110942
loop_
_publ_author_name
'Christos D. Malliakas'
'Mercouri G. Kanatzidis'

_publ_section_title
;
 Divergence in the Behavior of the Charge Density Wave inRETe3 (RE =
 Rare-Earth Element) with Temperature and RE Element
;
_journal_name_full 'Journal of the American Chemical Society'
_journal_page_first 12612
_journal_page_last 12613
_journal_paper_doi 10.1021/ja0641608
_journal_volume 128
_journal_year 2006
_chemical_formula_sum 'Nd Te3'
_chemical_formula_weight 527
_chemical_name_systematic ' ?'
_space_group_IT_number 63
_symmetry_cell_setting orthorhombic
_symmetry_space_group_name_Hall '-C 2c 2'
_symmetry_space_group_name_H-M 'C m c m'
_audit_author_name 'Mercouri G. Kanatzidis'
_audit_contact_author_address
;
   Department of Chemistry
   Michigan State University 
   East Lansing, MI 48824
   USA
;
_audit_contact_author_email kanatzidis@chemistry.msu.edu
_audit_contact_author_fax 517-353-1793
_audit_contact_author_phone '517-355-9715 ext 174'
_audit_creation_method 'Jana2000 Version : 22/12/2005'
_cell_angle_alpha 90
_cell_angle_beta 90
_cell_angle_gamma 90
_cell_formula_units_Z 4
_cell_length_a 4.402(3)
_cell_length_b 25.72(2)
_cell_length_c 4.360(3)
_cell_measurement_reflns_used 4635
_cell_volume 493.6(6)
_computing_publication_material '(Jana2000; Petricek and Dusek, 2000)'
_computing_structure_refinement '(Jana2000; Petricek and Dusek, 2000)'
_diffrn_ambient_temperature 500.0(3)
_diffrn_detector 'image plate (34 cm diameter)'
_diffrn_detector_area_resol_mean 6.67
_diffrn_detector_type STOE
_diffrn_measured_fraction_theta_full 0.94
_diffrn_measurement_device '2-circle goniometer'
_diffrn_measurement_device_type 'STOE IPDS 2'
_diffrn_measurement_method 'rotation method'
_diffrn_radiation_collimation '0.5 mm diameter, monocapillary'
_diffrn_radiation_monochromator 'plane graphite'
_diffrn_radiation_polarisn_norm 0
_diffrn_radiation_source 'Mo K\a'
_diffrn_radiation_type 'Mo K\a'
_diffrn_radiation_wavelength 0.71073
_diffrn_reflns_av_R_equivalents 0.0476
_diffrn_reflns_av_sigmaI/netI 0.0045
_diffrn_reflns_limit_h_max 5
_diffrn_reflns_limit_h_min -5
_diffrn_reflns_limit_k_max 34
_diffrn_reflns_limit_k_min -34
_diffrn_reflns_limit_l_max 5
_diffrn_reflns_limit_l_min -5
_diffrn_reflns_number 2187
_diffrn_reflns_theta_full 29.03
_diffrn_reflns_theta_max 29.03
_diffrn_reflns_theta_min 3.17
_diffrn_source 'sealed X-ray tube, 12 x 0.4 mm long-fine focus'
_diffrn_source_current 40
_diffrn_source_power 2.00
_diffrn_source_voltage 50
_exptl_absorpt_coefficient_mu 27.687
_exptl_absorpt_correction_T_max 0.6874
_exptl_absorpt_correction_T_min 0.0221
_exptl_absorpt_correction_type integration
_exptl_absorpt_process_details X-Shape
_exptl_crystal_density_diffrn 7.089
_exptl_crystal_F_000 864
_exptl_crystal_size_max 0.34
_exptl_crystal_size_mid 0.23
_exptl_crystal_size_min 0.01
_refine_diff_density_max 1.65
_refine_diff_density_min -1.60
_refine_ls_extinction_coef 0.076(9)
_refine_ls_extinction_method 'B-C type 1 gaussian isotropic (Becker & Coppens, 1974)'
_refine_ls_goodness_of_fit_gt 1.68
_refine_ls_goodness_of_fit_ref 1.67
_refine_ls_number_parameters 18
_refine_ls_number_reflns 388
_refine_ls_number_restraints 0
_refine_ls_R_factor_all 0.0249
_refine_ls_R_factor_gt 0.0243
_refine_ls_shift/su_max 0.0774
_refine_ls_shift/su_mean 0.0230
_refine_ls_structure_factor_coef Fsqd
_refine_ls_weighting_details w=1/(\s^2^(I)+0.0016I^2^)
_refine_ls_weighting_scheme sigma
_refine_ls_wR_factor_gt 0.0740
_refine_ls_wR_factor_ref 0.0741
_reflns_number_gt 380
_reflns_number_total 388
_reflns_threshold_expression I>2\s(I)
_cod_data_source_file ja0641608si20060814_055606_5.cif
_cod_data_source_block NdTe3_500
_cod_original_sg_symbol_Hall '-C -2zc;-2x'
_cod_original_formula_sum 'Nd1 Te3'
_cod_database_code 4110942

loop_
_symmetry_equiv_pos_site_id
_symmetry_equiv_pos_as_xyz
1 x,y,z
2 x,y,1/2-z
3 -x,y,z
4 -x,y,1/2-z
5 -x,-y,-z
6 -x,-y,1/2+z
7 x,-y,-z
8 x,-y,1/2+z
9 1/2+x,1/2+y,z
10 1/2+x,1/2+y,1/2-z
11 1/2-x,1/2+y,z
12 1/2-x,1/2+y,1/2-z
13 1/2-x,1/2-y,-z
14 1/2-x,1/2-y,1/2+z
15 1/2+x,1/2-y,-z
16 1/2+x,1/2-y,1/2+z

loop_
_atom_site_label
_atom_site_type_symbol
_atom_site_fract_x
_atom_site_fract_y
_atom_site_fract_z
_atom_site_adp_type
_atom_site_U_iso_or_equiv
_atom_site_symmetry_multiplicity
_atom_site_occupancy
_atom_site_calc_flag
Nd1 Nd 0.5 0.330702(18) 0.25 Uani 0.01217(19) 4 1 d
Te1 Te 0.5 0.20448(2) 0.25 Uani 0.0116(2) 4 1 d
Te2 Te 0 0.42939(2) 0.25 Uani 0.0178(2) 4 1 d
Te3 Te 0.5 0.42947(2) 0.75 Uani 0.0182(2) 4 1 d

loop_
_atom_site_aniso_label
_atom_site_aniso_type_symbol
_atom_site_aniso_U_11
_atom_site_aniso_U_22
_atom_site_aniso_U_33
_atom_site_aniso_U_12
_atom_site_aniso_U_13
_atom_site_aniso_U_23
Nd1 Nd 0.0112(3) 0.0144(3) 0.0109(3) 0 0 0
Te1 Te 0.0108(3) 0.0132(4) 0.0107(4) 0 0 0
Te2 Te 0.0175(4) 0.0180(4) 0.0180(4) 0 0 0
Te3 Te 0.0180(4) 0.0192(4) 0.0173(4) 0 0 0

loop_
_atom_type_symbol
_atom_type_scat_dispersion_real
_atom_type_scat_dispersion_imag
_atom_type_scat_source
_atom_type_scat_Cromer_Mann_a1
_atom_type_scat_Cromer_Mann_b1
_atom_type_scat_Cromer_Mann_a2
_atom_type_scat_Cromer_Mann_b2
_atom_type_scat_Cromer_Mann_a3
_atom_type_scat_Cromer_Mann_b3
_atom_type_scat_Cromer_Mann_a4
_atom_type_scat_Cromer_Mann_b4
_atom_type_scat_Cromer_Mann_c
Te -0.531 1.675 'International Tables Vol C Tables  4.2.6.8 and 6.1.1.4' 19.964399 4.81742 19.0138 0.420885 6.14487 28.5284 2.5239 70.840302 4.352
Nd -0.194 3.018 'International Tables Vol C Tables  4.2.6.8 and 6.1.1.4' 22.6845 2.66248 19.6847 0.210628 12.774 15.885 2.85137 137.903 1.98486

loop_
_geom_angle_atom_site_label_1
_geom_angle_atom_site_label_2
_geom_angle_atom_site_label_3
_geom_angle_site_symmetry_1
_geom_angle_site_symmetry_3
_geom_angle
_geom_angle_publ_flag
Te1 Nd1 Te1 . 13_555 73.712(13) yes
Te1 Nd1 Te1 . 13_556 73.712(13) yes
Te1 Nd1 Te1 . 13_655 73.712(13) yes
Te1 Nd1 Te1 . 13_656 73.712(13) yes
Te1 Nd1 Te2 . . 139.077(9) yes
Te1 Nd1 Te2 . 1_655 139.077(9) yes
Te1 Nd1 Te3 . 1_554 139.371(9) yes
Te1 Nd1 Te3 . . 139.371(9) yes
Te1 Nd1 Te1 13_555 . 73.712(13) yes
Te1 Nd1 Te1 13_555 13_556 84.979(6) yes
Te1 Nd1 Te1 13_555 13_655 85.997(6) yes
Te1 Nd1 Te1 13_555 13_656 147.42(2) yes
Te1 Nd1 Te2 13_555 . 76.420(10) yes
Te1 Nd1 Te2 13_555 1_655 131.197(12) yes
Te1 Nd1 Te3 13_555 1_554 76.881(10) yes
Te1 Nd1 Te3 13_555 . 130.745(12) yes
Te1 Nd1 Te1 13_556 . 73.712(13) yes
Te1 Nd1 Te1 13_556 13_555 84.979(6) yes
Te1 Nd1 Te1 13_556 13_655 147.42(2) yes
Te1 Nd1 Te1 13_556 13_656 85.997(6) yes
Te1 Nd1 Te2 13_556 . 76.420(10) yes
Te1 Nd1 Te2 13_556 1_655 131.197(12) yes
Te1 Nd1 Te3 13_556 1_554 130.745(12) yes
Te1 Nd1 Te3 13_556 . 76.881(10) yes
Te1 Nd1 Te1 13_655 . 73.712(13) yes
Te1 Nd1 Te1 13_655 13_555 85.997(6) yes
Te1 Nd1 Te1 13_655 13_556 147.42(2) yes
Te1 Nd1 Te1 13_655 13_656 84.979(6) yes
Te1 Nd1 Te2 13_655 . 131.197(12) yes
Te1 Nd1 Te2 13_655 1_655 76.420(10) yes
Te1 Nd1 Te3 13_655 1_554 76.881(10) yes
Te1 Nd1 Te3 13_655 . 130.745(12) yes
Te1 Nd1 Te1 13_656 . 73.712(13) yes
Te1 Nd1 Te1 13_656 13_555 147.42(2) yes
Te1 Nd1 Te1 13_656 13_556 85.997(6) yes
Te1 Nd1 Te1 13_656 13_655 84.979(6) yes
Te1 Nd1 Te2 13_656 . 131.197(12) yes
Te1 Nd1 Te2 13_656 1_655 76.420(10) yes
Te1 Nd1 Te3 13_656 1_554 130.745(12) yes
Te1 Nd1 Te3 13_656 . 76.881(10) yes
Te2 Nd1 Te2 . 1_655 81.846(14) yes
Te2 Nd1 Te3 . 1_554 55.009(9) yes
Te2 Nd1 Te3 . . 55.009(9) yes
Te2 Nd1 Te2 1_655 . 81.846(14) yes
Te2 Nd1 Te3 1_655 1_554 55.009(9) yes
Te2 Nd1 Te3 1_655 . 55.009(9) yes
Te3 Nd1 Te3 1_554 . 81.259(14) yes
Te3 Nd1 Te3 . 1_554 81.259(14) yes
Nd1 Te1 Nd1 . 13_555 106.288(13) yes
Nd1 Te1 Nd1 . 13_556 106.288(13) yes
Nd1 Te1 Nd1 . 13_655 106.288(13) yes
Nd1 Te1 Nd1 . 13_656 106.288(13) yes
Nd1 Te1 Nd1 13_555 . 106.288(13) yes
Nd1 Te1 Nd1 13_555 13_556 84.979(6) yes
Nd1 Te1 Nd1 13_555 13_655 85.997(6) yes
Nd1 Te1 Nd1 13_555 13_656 147.42(2) yes
Nd1 Te1 Nd1 13_556 . 106.288(13) yes
Nd1 Te1 Nd1 13_556 13_555 84.979(6) yes
Nd1 Te1 Nd1 13_556 13_655 147.42(2) yes
Nd1 Te1 Nd1 13_556 13_656 85.997(6) yes
Nd1 Te1 Nd1 13_655 . 106.288(13) yes
Nd1 Te1 Nd1 13_655 13_555 85.997(6) yes
Nd1 Te1 Nd1 13_655 13_556 147.42(2) yes
Nd1 Te1 Nd1 13_655 13_656 84.979(6) yes
Nd1 Te1 Nd1 13_656 . 106.288(13) yes
Nd1 Te1 Nd1 13_656 13_555 147.42(2) yes
Nd1 Te1 Nd1 13_656 13_556 85.997(6) yes
Nd1 Te1 Nd1 13_656 13_655 84.979(6) yes
Nd1 Te2 Nd1 1_455 . 81.846(16) yes
Nd1 Te2 Te3 1_455 1_454 62.294(12) yes
Nd1 Te2 Te3 1_455 1_455 62.294(12) yes
Nd1 Te2 Te3 1_455 1_554 117.767(17) yes
Nd1 Te2 Te3 1_455 . 117.767(17) yes
Nd1 Te2 Nd1 . 1_455 81.846(16) yes
Nd1 Te2 Te3 . 1_454 117.767(17) yes
Nd1 Te2 Te3 . 1_455 117.767(17) yes
Nd1 Te2 Te3 . 1_554 62.294(12) yes
Nd1 Te2 Te3 . . 62.294(12) yes
Te3 Te2 Te3 1_454 1_455 89.449 yes
Te3 Te2 Te3 1_454 1_554 90.551 yes
Te3 Te2 Te3 1_454 . 180 yes
Te3 Te2 Te3 1_455 1_454 89.449 yes
Te3 Te2 Te3 1_455 1_554 180 yes
Te3 Te2 Te3 1_455 . 90.551 yes
Te3 Te2 Te3 1_554 1_454 90.551 yes
Te3 Te2 Te3 1_554 1_455 180 yes
Te3 Te2 Te3 1_554 . 89.449 yes
Te3 Te2 Te3 . 1_454 180 yes
Te3 Te2 Te3 . 1_455 90.551 yes
Te3 Te2 Te3 . 1_554 89.449 yes
Nd1 Te3 Nd1 . 1_556 81.259(16) yes
Nd1 Te3 Te2 . . 62.697(12) yes
Nd1 Te3 Te2 . 1_556 117.243(17) yes
Nd1 Te3 Te2 . 1_655 62.697(12) yes
Nd1 Te3 Te2 . 1_656 117.243(17) yes
Nd1 Te3 Nd1 1_556 . 81.259(16) yes
Nd1 Te3 Te2 1_556 . 117.243(17) yes
Nd1 Te3 Te2 1_556 1_556 62.697(12) yes
Nd1 Te3 Te2 1_556 1_655 117.243(17) yes
Nd1 Te3 Te2 1_556 1_656 62.697(12) yes
Te2 Te3 Te2 . 1_556 89.449 yes
Te2 Te3 Te2 . 1_655 90.551 yes
Te2 Te3 Te2 . 1_656 180 yes
Te2 Te3 Te2 1_556 . 89.449 yes
Te2 Te3 Te2 1_556 1_655 180 yes
Te2 Te3 Te2 1_556 1_656 90.551 yes
Te2 Te3 Te2 1_655 . 90.551 yes
Te2 Te3 Te2 1_655 1_556 180 yes
Te2 Te3 Te2 1_655 1_656 89.449 yes
Te2 Te3 Te2 1_656 . 180 yes
Te2 Te3 Te2 1_656 1_556 90.551 yes
Te2 Te3 Te2 1_656 1_655 89.449 yes

loop_
_geom_bond_atom_site_label_1
_geom_bond_atom_site_label_2
_geom_bond_site_symmetry_2
_geom_bond_distance
_geom_bond_publ_flag
Nd1 Te1 . 3.2468(7) yes
Nd1 Te1 13_555 3.2271(2) yes
Nd1 Te1 13_556 3.2271(2) yes
Nd1 Te1 13_655 3.2271(2) yes
Nd1 Te1 13_656 3.2271(2) yes
Nd1 Te2 . 3.3599(6) yes
Nd1 Te2 1_655 3.3599(6) yes
Nd1 Te3 1_554 3.3475(6) yes
Nd1 Te3 . 3.3475(6) yes
Te2 Te3 1_454 3.0976 yes
Te2 Te3 1_455 3.0976 yes
Te2 Te3 1_554 3.0976 yes
Te2 Te3 . 3.0976 yes
